data_4107713
loop_
_publ_author_name
'Qing-Gang Wang'
'Xian-Ming Deng'
'Ben-Hu Zhu'
'Long-Wu Ye'
'Xiu-Li Sun'
'Chuan-Ying Li'
'Chun-Yin Zhu'
'Qi Shen'
'Yong Tang'

_publ_section_title
;
 Tandem Michael Addition/Ylide Epoxidation for the Synthesis of Highly
 Functionalized Cyclohexadiene Epoxide Derivatives
;
_journal_name_full 'Journal of the American Chemical Society'
_journal_page_first 5408
_journal_page_last 5409
_journal_paper_doi 10.1021/ja800747m
_journal_volume 130
_journal_year 2008
_chemical_formula_sum 'C20 H18 O3'
_chemical_formula_weight 306.34
_chemical_name_systematic
; 
 ? 
;
_space_group_IT_number 14
_symmetry_cell_setting monoclinic
_symmetry_space_group_name_Hall '-P 2ybc'
_symmetry_space_group_name_H-M 'P 1 21/c 1'
_atom_sites_solution_hydrogens geom
_atom_sites_solution_primary direct
_atom_sites_solution_secondary difmap
_audit_creation_method SHELXL-97
_cell_angle_alpha 90.00
_cell_angle_beta 92.071(18)
_cell_angle_gamma 90.00
_cell_formula_units_Z 4
_cell_length_a 17.481(17)
_cell_length_b 10.909(10)
_cell_length_c 8.872(8)
_cell_measurement_reflns_used 799
_cell_measurement_temperature 293(2)
_cell_measurement_theta_max 37.437
_cell_measurement_theta_min 4.405
_cell_volume 1691(3)
_computing_cell_refinement 'Bruker SMART'
_computing_data_collection 'Bruker SMART'
_computing_data_reduction 'Bruker SHELXTL'
_computing_molecular_graphics 'Bruker SHELXTL'
_computing_publication_material 'Bruker SHELXTL'
_computing_structure_refinement 'SHELXL-97 (Sheldrick, 1997)'
_computing_structure_solution 'SHELXS-97 (Sheldrick, 1990)'
_diffrn_ambient_temperature 293(2)
_diffrn_measured_fraction_theta_full 0.995
_diffrn_measured_fraction_theta_max 0.995
_diffrn_measurement_device_type 'CCD area detector'
_diffrn_measurement_method 'phi and omega scans'
_diffrn_radiation_monochromator graphite
_diffrn_radiation_source 'fine-focus sealed tube'
_diffrn_radiation_type MoK\a
_diffrn_radiation_wavelength 0.71073
_diffrn_reflns_av_R_equivalents 0.1278
_diffrn_reflns_av_sigmaI/netI 0.1667
_diffrn_reflns_limit_h_max 14
_diffrn_reflns_limit_h_min -22
_diffrn_reflns_limit_k_max 13
_diffrn_reflns_limit_k_min -10
_diffrn_reflns_limit_l_max 10
_diffrn_reflns_limit_l_min -11
_diffrn_reflns_number 9588
_diffrn_reflns_theta_full 27.00
_diffrn_reflns_theta_max 27.00
_diffrn_reflns_theta_min 2.20
_exptl_absorpt_coefficient_mu 0.080
_exptl_absorpt_correction_T_max 1.00000
_exptl_absorpt_correction_T_min 0.58801
_exptl_absorpt_correction_type empirical
_exptl_crystal_colour colorless
_exptl_crystal_density_diffrn 1.203
_exptl_crystal_F_000 648
_exptl_crystal_size_max 0.367
_exptl_crystal_size_mid 0.313
_exptl_crystal_size_min 0.174
_refine_diff_density_max 0.478
_refine_diff_density_min -0.434
_refine_diff_density_rms 0.099
_refine_ls_extinction_method none
_refine_ls_goodness_of_fit_ref 0.871
_refine_ls_hydrogen_treatment constr
_refine_ls_matrix_type full
_refine_ls_number_parameters 209
_refine_ls_number_reflns 3674
_refine_ls_number_restraints 0
_refine_ls_restrained_S_all 0.871
_refine_ls_R_factor_all 0.2114
_refine_ls_R_factor_gt 0.0838
_refine_ls_shift/su_max 0.000
_refine_ls_shift/su_mean 0.000
_refine_ls_structure_factor_coef Fsqd
_refine_ls_weighting_details 'calc w=1/[\s^2^(Fo^2^)+(0.2000P)^2^+0.0000P] where P=(Fo^2^+2Fc^2^)/3'
_refine_ls_weighting_scheme calc
_refine_ls_wR_factor_gt 0.2453
_refine_ls_wR_factor_ref 0.3628
_reflns_number_gt 1185
_reflns_number_total 3674
_reflns_threshold_expression >2sigma(I)
_cod_data_source_file ja800747m-file001.cif
_cod_data_source_block cd25411
_cod_database_code 4107713

loop_
_symmetry_equiv_pos_as_xyz
'x, y, z'
'-x, y+1/2, -z+1/2'
'-x, -y, -z'
'x, -y-1/2, z-1/2'

loop_
_atom_site_label
_atom_site_type_symbol
_atom_site_fract_x
_atom_site_fract_y
_atom_site_fract_z
_atom_site_U_iso_or_equiv
_atom_site_adp_type
_atom_site_occupancy
_atom_site_symmetry_multiplicity
_atom_site_calc_flag
_atom_site_refinement_flags
O1 O 0.3697(2) 0.2491(3) 0.1084(4) 0.0685(12) Uani 1 1 d .
O2 O 0.1224(3) 0.4902(4) -0.0217(5) 0.1035(17) Uani 1 1 d .
O3 O 0.1132(2) 0.3587(4) 0.1724(5) 0.0951(15) Uani 1 1 d .
C1 C 0.3996(3) 0.3692(4) 0.1569(5) 0.0535(14) Uani 1 1 d .
C2 C 0.3611(3) 0.3545(4) 0.0048(5) 0.0521(13) Uani 1 1 d .
H2 H 0.3924 0.3572 -0.0845 0.063 Uiso 1 1 calc R
C3 C 0.2786(3) 0.3950(4) -0.0104(6) 0.0597(15) Uani 1 1 d .
H3 H 0.2573 0.4079 -0.1067 0.072 Uiso 1 1 calc R
C4 C 0.2356(3) 0.4130(4) 0.1049(6) 0.0466(12) Uani 1 1 d .
C5 C 0.2670(3) 0.4039(4) 0.2650(5) 0.0496(13) Uani 1 1 d .
H5 H 0.2598 0.3192 0.2984 0.060 Uiso 1 1 calc R
C6 C 0.3523(3) 0.4308(5) 0.2756(6) 0.0575(14) Uani 1 1 d .
H6A H 0.3719 0.4055 0.3744 0.069 Uiso 1 1 calc R
H6B H 0.3594 0.5188 0.2683 0.069 Uiso 1 1 calc R
C7 C 0.4842(3) 0.3731(4) 0.1720(5) 0.0503(13) Uani 1 1 d .
C8 C 0.5285(3) 0.2971(5) 0.0858(6) 0.0652(15) Uani 1 1 d .
H8 H 0.5043 0.2455 0.0156 0.078 Uiso 1 1 calc R
C9 C 0.6080(4) 0.2952(5) 0.1007(7) 0.0728(17) Uani 1 1 d .
H9 H 0.6363 0.2425 0.0420 0.087 Uiso 1 1 calc R
C10 C 0.6446(4) 0.3726(5) 0.2037(7) 0.0709(17) Uani 1 1 d .
H10 H 0.6977 0.3729 0.2153 0.085 Uiso 1 1 calc R
C11 C 0.6001(3) 0.4504(5) 0.2902(6) 0.0665(16) Uani 1 1 d .
H11 H 0.6240 0.5020 0.3608 0.080 Uiso 1 1 calc R
C12 C 0.5218(3) 0.4521(5) 0.2728(6) 0.0594(15) Uani 1 1 d .
H12 H 0.4936 0.5068 0.3290 0.071 Uiso 1 1 calc R
C13 C 0.1502(3) 0.4274(5) 0.0782(7) 0.0669(16) Uani 1 1 d .
C14 C 0.0306(4) 0.3626(11) 0.1580(10) 0.154(4) Uani 1 1 d .
H14A H 0.0143 0.4442 0.1322 0.230 Uiso 1 1 calc R
H14B H 0.0092 0.3392 0.2519 0.230 Uiso 1 1 calc R
H14C H 0.0132 0.3069 0.0802 0.230 Uiso 1 1 calc R
C15 C 0.2229(3) 0.4890(5) 0.3739(6) 0.0615(15) Uani 1 1 d .
C16 C 0.2136(4) 0.6125(5) 0.3393(7) 0.0753(18) Uani 1 1 d .
H16 H 0.2340 0.6418 0.2508 0.090 Uiso 1 1 calc R
C17 C 0.1765(4) 0.6927(6) 0.4280(8) 0.0760(18) Uani 1 1 d .
H17 H 0.1718 0.7750 0.4018 0.091 Uiso 1 1 calc R
C18 C 0.1459(4) 0.6476(7) 0.5594(9) 0.096(2) Uani 1 1 d .
H18 H 0.1189 0.6996 0.6215 0.115 Uiso 1 1 calc R
C19 C 0.1554(5) 0.5247(8) 0.5980(8) 0.100(2) Uani 1 1 d .
H19 H 0.1354 0.4948 0.6864 0.120 Uiso 1 1 calc R
C20 C 0.1955(4) 0.4453(6) 0.5028(7) 0.0757(18) Uani 1 1 d .
H20 H 0.2029 0.3636 0.5292 0.091 Uiso 1 1 calc R

loop_
_atom_site_aniso_label
_atom_site_aniso_U_11
_atom_site_aniso_U_22
_atom_site_aniso_U_33
_atom_site_aniso_U_23
_atom_site_aniso_U_13
_atom_site_aniso_U_12
O1 0.090(3) 0.0432(19) 0.070(2) -0.0034(17) -0.026(2) 0.0029(18)
O2 0.092(4) 0.123(4) 0.092(3) 0.030(3) -0.036(3) 0.014(3)
O3 0.061(3) 0.109(3) 0.114(4) 0.035(3) -0.018(3) -0.021(2)
C1 0.065(4) 0.039(3) 0.055(3) -0.002(2) -0.016(3) 0.004(2)
C2 0.061(4) 0.051(3) 0.045(3) 0.003(2) 0.005(2) -0.003(2)
C3 0.066(4) 0.052(3) 0.059(3) -0.001(2) -0.020(3) 0.002(3)
C4 0.043(3) 0.047(3) 0.050(3) 0.000(2) 0.004(2) 0.000(2)
C5 0.058(3) 0.045(3) 0.045(3) 0.004(2) -0.003(2) 0.003(2)
C6 0.062(4) 0.057(3) 0.052(3) -0.001(2) -0.015(3) 0.004(3)
C7 0.057(3) 0.047(3) 0.047(3) 0.001(2) -0.003(3) 0.007(2)
C8 0.061(4) 0.065(3) 0.069(4) -0.013(3) -0.008(3) 0.009(3)
C9 0.068(4) 0.064(3) 0.086(4) -0.010(3) -0.005(3) 0.010(3)
C10 0.065(4) 0.059(3) 0.087(4) 0.005(3) -0.012(3) 0.002(3)
C11 0.063(4) 0.063(3) 0.072(4) -0.004(3) -0.011(3) 0.000(3)
C12 0.062(4) 0.058(3) 0.058(3) 0.000(3) -0.003(3) 0.000(3)
C13 0.058(4) 0.072(4) 0.071(4) 0.001(3) -0.008(3) -0.002(3)
C14 0.047(5) 0.261(12) 0.154(8) 0.069(8) 0.014(5) -0.019(6)
C15 0.059(4) 0.060(3) 0.064(4) 0.012(3) -0.022(3) -0.006(3)
C16 0.086(5) 0.057(3) 0.082(4) -0.001(3) -0.020(3) 0.004(3)
C17 0.080(5) 0.069(4) 0.079(4) -0.014(4) -0.005(4) 0.013(3)
C18 0.104(6) 0.093(5) 0.087(5) -0.024(4) -0.036(5) 0.019(4)
C19 0.103(6) 0.128(7) 0.067(4) 0.005(4) -0.017(4) 0.003(5)
C20 0.090(5) 0.078(4) 0.059(4) 0.013(3) 0.002(3) 0.008(3)

loop_
_atom_type_symbol
_atom_type_description
_atom_type_scat_dispersion_real
_atom_type_scat_dispersion_imag
_atom_type_scat_source
C C 0.0033 0.0016 'International Tables Vol C Tables 4.2.6.8 and 6.1.1.4'
H H 0.0000 0.0000 'International Tables Vol C Tables 4.2.6.8 and 6.1.1.4'
O O 0.0106 0.0060 'International Tables Vol C Tables 4.2.6.8 and 6.1.1.4'

loop_
_geom_angle_atom_site_label_1
_geom_angle_atom_site_label_2
_geom_angle_atom_site_label_3
_geom_angle
C1 O1 C2 61.0(3)
C13 O3 C14 116.1(5)
O1 C1 C7 113.3(4)
O1 C1 C2 59.7(3)
C7 C1 C2 120.0(5)
O1 C1 C6 113.6(4)
C7 C1 C6 119.5(4)
C2 C1 C6 115.8(4)
O1 C2 C1 59.3(3)
O1 C2 C3 111.1(4)
C1 C2 C3 116.5(5)
O1 C2 H2 118.7
C1 C2 H2 118.7
C3 C2 H2 118.7
C4 C3 C2 123.3(5)
C4 C3 H3 118.3
C2 C3 H3 118.3
C3 C4 C5 121.9(5)
C3 C4 C13 119.1(5)
C5 C4 C13 118.6(5)
C4 C5 C6 111.7(4)
C4 C5 C15 111.8(4)
C6 C5 C15 110.7(4)
C4 C5 H5 107.5
C6 C5 H5 107.5
C15 C5 H5 107.5
C5 C6 C1 115.4(4)
C5 C6 H6A 108.4
C1 C6 H6A 108.4
C5 C6 H6B 108.4
C1 C6 H6B 108.4
H6A C6 H6B 107.5
C8 C7 C12 117.7(5)
C8 C7 C1 120.7(4)
C12 C7 C1 121.6(5)
C7 C8 C9 122.3(5)
C7 C8 H8 118.9
C9 C8 H8 118.9
C10 C9 C8 119.3(6)
C10 C9 H9 120.3
C8 C9 H9 120.3
C9 C10 C11 118.6(6)
C9 C10 H10 120.7
C11 C10 H10 120.7
C12 C11 C10 121.2(5)
C12 C11 H11 119.4
C10 C11 H11 119.4
C11 C12 C7 120.7(5)
C11 C12 H12 119.6
C7 C12 H12 119.6
O2 C13 O3 126.8(6)
O2 C13 C4 122.8(6)
O3 C13 C4 110.3(5)
O3 C14 H14A 109.5
O3 C14 H14B 109.5
H14A C14 H14B 109.5
O3 C14 H14C 109.5
H14A C14 H14C 109.5
H14B C14 H14C 109.5
C20 C15 C16 119.3(6)
C20 C15 C5 121.0(5)
C16 C15 C5 119.7(5)
C17 C16 C15 123.4(7)
C17 C16 H16 118.3
C15 C16 H16 118.3
C16 C17 C18 117.7(6)
C16 C17 H17 121.1
C18 C17 H17 121.1
C17 C18 C19 120.0(7)
C17 C18 H18 120.0
C19 C18 H18 120.0
C18 C19 C20 120.1(7)
C18 C19 H19 120.0
C20 C19 H19 120.0
C15 C20 C19 119.4(6)
C15 C20 H20 120.3
C19 C20 H20 120.3

loop_
_geom_bond_atom_site_label_1
_geom_bond_atom_site_label_2
_geom_bond_distance
O1 C1 1.469(6)
O1 C2 1.476(6)
O2 C13 1.208(6)
O3 C13 1.310(7)
O3 C14 1.447(8)
C1 C7 1.481(7)
C1 C2 1.495(7)
C1 C6 1.520(7)
C2 C3 1.509(7)
C2 H2 0.9800
C3 C4 1.306(7)
C3 H3 0.9300
C4 C5 1.508(7)
C4 C13 1.512(7)
C5 C6 1.518(7)
C5 C15 1.563(7)
C5 H5 0.9800
C6 H6A 0.9700
C6 H6B 0.9700
C7 C8 1.383(7)
C7 C12 1.392(7)
C8 C9 1.393(8)
C8 H8 0.9300
C9 C10 1.384(8)
C9 H9 0.9300
C10 C11 1.400(8)
C10 H10 0.9300
C11 C12 1.371(7)
C11 H11 0.9300
C12 H12 0.9300
C14 H14A 0.9600
C14 H14B 0.9600
C14 H14C 0.9600
C15 C20 1.342(7)
C15 C16 1.391(7)
C16 C17 1.357(8)
C16 H16 0.9300
C17 C18 1.390(9)
C17 H17 0.9300
C18 C19 1.392(10)
C18 H18 0.9300
C19 C20 1.414(9)
C19 H19 0.9300
C20 H20 0.9300

loop_
_geom_torsion_atom_site_label_1
_geom_torsion_atom_site_label_2
_geom_torsion_atom_site_label_3
_geom_torsion_atom_site_label_4
_geom_torsion
C2 O1 C1 C7 -112.3(5)
C2 O1 C1 C6 107.1(5)
C1 O1 C2 C3 -109.1(5)
C7 C1 C2 O1 101.0(4)
C6 C1 C2 O1 -103.5(5)
O1 C1 C2 C3 99.9(5)
C7 C1 C2 C3 -159.1(4)
C6 C1 C2 C3 -3.7(6)
O1 C2 C3 C4 48.2(6)
C1 C2 C3 C4 -17.0(7)
C2 C3 C4 C5 4.8(8)
C2 C3 C4 C13 -167.3(4)
C3 C4 C5 C6 26.2(6)
C13 C4 C5 C6 -161.7(4)
C3 C4 C5 C15 150.8(5)
C13 C4 C5 C15 -37.1(6)
C4 C5 C6 C1 -45.0(6)
C15 C5 C6 C1 -170.2(4)
O1 C1 C6 C5 -32.2(5)
C7 C1 C6 C5 -170.1(4)
C2 C1 C6 C5 34.3(6)
O1 C1 C7 C8 28.0(7)
C2 C1 C7 C8 -39.4(7)
C6 C1 C7 C8 166.1(5)
O1 C1 C7 C12 -151.8(4)
C2 C1 C7 C12 140.9(5)
C6 C1 C7 C12 -13.7(7)
C12 C7 C8 C9 2.0(8)
C1 C7 C8 C9 -177.7(5)
C7 C8 C9 C10 -0.7(9)
C8 C9 C10 C11 0.1(8)
C9 C10 C11 C12 -0.9(8)
C10 C11 C12 C7 2.3(8)
C8 C7 C12 C11 -2.8(7)
C1 C7 C12 C11 177.0(5)
C14 O3 C13 O2 -2.5(10)
C14 O3 C13 C4 -179.3(6)
C3 C4 C13 O2 -44.3(8)
C5 C4 C13 O2 143.4(6)
C3 C4 C13 O3 132.7(5)
C5 C4 C13 O3 -39.6(6)
C4 C5 C15 C20 129.5(5)
C6 C5 C15 C20 -105.4(6)
C4 C5 C15 C16 -52.5(6)
C6 C5 C15 C16 72.6(6)
C20 C15 C16 C17 -1.5(9)
C5 C15 C16 C17 -179.6(5)
C15 C16 C17 C18 -0.5(9)
C16 C17 C18 C19 1.6(9)
C17 C18 C19 C20 -0.7(10)
C16 C15 C20 C19 2.4(9)
C5 C15 C20 C19 -179.6(5)
C18 C19 C20 C15 -1.3(10)
